data_2219161
loop_
_publ_author_name
'Wang, Xin'
'Li, Xiu-Ying'
'Wang, Qing-Wei'
'Che, Guang-Bo'

_publ_section_title
<i>catena</i>-Poly[[aqua(dipyrido[3,2-<i>a</i>:2',3'-<i>c</i>]phenazine-\k^2^<i>N</i>^4^,<i>N</i>^5^)zinc(II)]-\m-pyrazine-2,3-dicarboxylato-\k^3^<i>N</i>^1^,<i>O</i>^2^:<i>O</i>^3^]
_journal_coeditor_code RZ2235
_journal_issue 8
_journal_name_full 'Acta Crystallographica Section E'
_journal_page_first m1078
_journal_page_last m1079
_journal_paper_doi 10.1107/S1600536808022824
_journal_volume 64
_journal_year 2008
_chemical_formula_iupac '[Zn (C6 H2 N2 O4) (C18 H10 N4) (H2 O)]'
_chemical_formula_moiety 'C24 H14 N6 O5 Zn'
_chemical_formula_sum 'C24 H14 N6 O5 Zn'
_chemical_formula_weight 531.78
_chemical_name_systematic
;
<i>catena</i>-Poly[[aqua(dipyrido[3,2-a:2',3'-c]phenazine-
\k^2^N^4^,N^5^)zinc(II)]-\m-pyrazine-2,3-dicarboxylato-\k^3^N^1^,O^2^:O^3^]
;
_space_group_IT_number 2
_symmetry_cell_setting triclinic
_symmetry_space_group_name_Hall '-P 1'
_symmetry_space_group_name_H-M 'P -1'
_atom_sites_solution_hydrogens geom
_atom_sites_solution_primary direct
_atom_sites_solution_secondary difmap
_audit_creation_method SHELXL-97
_cell_angle_alpha 91.26(3)
_cell_angle_beta 95.77(3)
_cell_angle_gamma 98.16(3)
_cell_formula_units_Z 2
_cell_length_a 6.7821(14)
_cell_length_b 7.4349(15)
_cell_length_c 20.410(4)
_cell_measurement_reflns_used 4412
_cell_measurement_temperature 292(2)
_cell_measurement_theta_max 27.45
_cell_measurement_theta_min 3.02
_cell_volume 1012.9(4)
_computing_cell_refinement 'PROCESS-AUTO (Rigaku, 1998)'
_computing_data_collection 'PROCESS-AUTO (Rigaku, 1998)'
_computing_data_reduction 'PROCESS-AUTO (Rigaku, 1998)'
_computing_molecular_graphics 'SHELXTL-Plus (Sheldrick, 2008)'
_computing_publication_material 'SHELXL97 (Sheldrick, 2008)'
_computing_structure_refinement 'SHELXL97 (Sheldrick, 2008)'
_computing_structure_solution 'SHELXS97 (Sheldrick, 2008)'
_diffrn_ambient_temperature 292(2)
_diffrn_detector_area_resol_mean 10.0
_diffrn_measured_fraction_theta_full 0.952
_diffrn_measured_fraction_theta_max 0.952
_diffrn_measurement_device_type 'Rigaku R-AXIS RAPID'
_diffrn_measurement_method \w
_diffrn_radiation_monochromator graphite
_diffrn_radiation_source 'fine-focus sealed tube'
_diffrn_radiation_type MoK\a
_diffrn_radiation_wavelength 0.71073
_diffrn_reflns_av_R_equivalents 0.0478
_diffrn_reflns_av_sigmaI/netI 0.0601
_diffrn_reflns_limit_h_max 8
_diffrn_reflns_limit_h_min -8
_diffrn_reflns_limit_k_max 8
_diffrn_reflns_limit_k_min -9
_diffrn_reflns_limit_l_max 26
_diffrn_reflns_limit_l_min -26
_diffrn_reflns_number 9890
_diffrn_reflns_theta_full 27.47
_diffrn_reflns_theta_max 27.47
_diffrn_reflns_theta_min 3.01
_exptl_absorpt_coefficient_mu 1.269
_exptl_absorpt_correction_T_max 0.765
_exptl_absorpt_correction_T_min 0.681
_exptl_absorpt_correction_type multi-scan
_exptl_absorpt_process_details '(ABSCOR; Higashi, 1995)'
_exptl_crystal_colour yellow
_exptl_crystal_density_diffrn 1.744
_exptl_crystal_density_method 'not measured'
_exptl_crystal_description block
_exptl_crystal_F_000 540
_exptl_crystal_size_max 0.31
_exptl_crystal_size_mid 0.29
_exptl_crystal_size_min 0.21
_refine_diff_density_max 0.422
_refine_diff_density_min -0.583
_refine_ls_extinction_method none
_refine_ls_goodness_of_fit_ref 1.066
_refine_ls_hydrogen_treatment mixed
_refine_ls_matrix_type full
_refine_ls_number_parameters 333
_refine_ls_number_reflns 4412
_refine_ls_number_restraints 0
_refine_ls_restrained_S_all 1.066
_refine_ls_R_factor_all 0.0725
_refine_ls_R_factor_gt 0.0476
_refine_ls_shift/su_max 0.000
_refine_ls_shift/su_mean 0.000
_refine_ls_structure_factor_coef Fsqd
_refine_ls_weighting_details 'calc w=1/[\s^2^(Fo^2^)+(0.084P)^2^+0.1727P] where P=(Fo^2^+2Fc^2^)/3'
_refine_ls_weighting_scheme calc
_refine_ls_wR_factor_gt 0.1264
_refine_ls_wR_factor_ref 0.1476
_reflns_number_gt 3278
_reflns_number_total 4412
_reflns_threshold_expression I>2\s(I)
_cod_data_source_file rz2235.cif
_cod_data_source_block I
_cod_database_code 2219161
_cod_database_fobs_code 2219161

loop_
_symmetry_equiv_pos_as_xyz
'x, y, z'
'-x, -y, -z'

loop_
_atom_site_type_symbol
_atom_site_label
_atom_site_fract_x
_atom_site_fract_y
_atom_site_fract_z
_atom_site_U_iso_or_equiv
_atom_site_adp_type
_atom_site_calc_flag
_atom_site_refinement_flags
_atom_site_occupancy
C C1 -0.3785(6) 0.2965(5) 0.7826(2) 0.0344(9) Uani d . 1
H H1 -0.4426 0.3029 0.8206 0.041 Uiso calc R 1
C C2 -0.4723(6) 0.1853(6) 0.7307(2) 0.0375(10) Uani d . 1
H H2 -0.5931 0.1119 0.7349 0.045 Uiso calc R 1
C C3 -0.3868(6) 0.1832(6) 0.6728(2) 0.0395(10) Uani d . 1
H H3 -0.4528 0.1144 0.6364 0.047 Uiso calc R 1
C C4 -0.1986(6) 0.2861(5) 0.6690(2) 0.0291(8) Uani d . 1
C C5 -0.0963(6) 0.2913(5) 0.60945(19) 0.0283(8) Uani d . 1
C C6 -0.0924(7) 0.2081(5) 0.5015(2) 0.0352(9) Uani d . 1
C C7 -0.1870(8) 0.1180(6) 0.4421(2) 0.0443(11) Uani d . 1
H H7 -0.3185 0.0601 0.4400 0.053 Uiso calc R 1
C C8 -0.0836(8) 0.1170(6) 0.3880(2) 0.0493(12) Uani d . 1
H H8 -0.1458 0.0582 0.3491 0.059 Uiso calc R 1
C C9 0.1164(9) 0.2037(6) 0.3903(2) 0.0514(12) Uani d . 1
H H9 0.1845 0.2003 0.3531 0.062 Uiso calc R 1
C C10 0.2107(8) 0.2921(7) 0.4464(2) 0.0479(12) Uani d . 1
H H10 0.3420 0.3496 0.4471 0.058 Uiso calc R 1
C C11 0.1095(7) 0.2967(6) 0.5036(2) 0.0379(10) Uani d . 1
C C12 0.1042(6) 0.3850(5) 0.61078(19) 0.0292(8) Uani d . 1
C C13 0.1983(6) 0.4856(5) 0.67084(19) 0.0286(8) Uani d . 1
C C14 0.3909(6) 0.5847(6) 0.6747(2) 0.0345(9) Uani d . 1
H H14 0.4637 0.5883 0.6384 0.041 Uiso calc R 1
C C15 0.4710(6) 0.6763(6) 0.7322(2) 0.0346(9) Uani d . 1
H H15 0.5979 0.7444 0.7353 0.041 Uiso calc R 1
C C16 0.3603(6) 0.6662(5) 0.7859(2) 0.0326(9) Uani d . 1
H H16 0.4165 0.7264 0.8253 0.039 Uiso calc R 1
C C17 0.0958(5) 0.4841(5) 0.72651(18) 0.0242(7) Uani d . 1
C C18 -0.1092(5) 0.3868(5) 0.72530(18) 0.0256(8) Uani d . 1
C C19 0.1302(5) 0.9551(5) 0.89690(18) 0.0237(7) Uani d . 1
C C20 0.1992(5) 1.1069(5) 0.93824(19) 0.0247(8) Uani d . 1
C C21 0.2685(6) 0.9238(5) 1.02315(19) 0.0288(8) Uani d . 1
H H21 0.3121 0.9090 1.0671 0.035 Uiso calc R 1
C C22 0.2102(5) 0.7712(5) 0.98204(19) 0.0261(8) Uani d . 1
H H22 0.2235 0.6566 0.9978 0.031 Uiso calc R 1
C C23 0.0378(6) 0.9589(5) 0.82528(19) 0.0271(8) Uani d . 1
C C24 0.2040(5) 1.3019(5) 0.91602(18) 0.0249(8) Uani d . 1
N N1 -0.1984(5) 0.3963(4) 0.78077(16) 0.0267(7) Uani d . 1
N N2 0.1761(5) 0.5730(4) 0.78317(15) 0.0271(7) Uani d . 1
N N3 -0.1925(5) 0.2047(4) 0.55512(17) 0.0349(8) Uani d . 1
N N4 0.2041(5) 0.3872(5) 0.55828(17) 0.0348(8) Uani d . 1
N N5 0.1356(4) 0.7877(4) 0.92032(15) 0.0234(6) Uani d . 1
N N6 0.2640(5) 1.0909(4) 1.00185(16) 0.0281(7) Uani d . 1
O O1 -0.0880(4) 0.8227(4) 0.80655(14) 0.0362(7) Uani d . 1
O O2 0.0974(5) 1.0921(4) 0.79424(15) 0.0410(7) Uani d . 1
O O1W -0.2753(5) 0.5957(5) 0.91335(17) 0.0389(8) Uani d . 1
O O3 0.3705(4) 1.3872(4) 0.91050(17) 0.0427(8) Uani d . 1
O O4 0.0381(4) 1.3587(3) 0.90882(14) 0.0305(6) Uani d . 1
Zn Zn -0.03443(6) 0.57612(5) 0.85620(2) 0.02642(16) Uani d . 1
H HW1A -0.368(8) 0.552(8) 0.909(3) 0.054(19) Uiso d . 1
H HW1B -0.295(7) 0.692(7) 0.930(2) 0.034(12) Uiso d . 1

loop_
_atom_site_aniso_label
_atom_site_aniso_U_11
_atom_site_aniso_U_22
_atom_site_aniso_U_33
_atom_site_aniso_U_12
_atom_site_aniso_U_13
_atom_site_aniso_U_23
C1 0.034(2) 0.031(2) 0.037(2) -0.0052(17) 0.0120(17) -0.0021(17)
C2 0.032(2) 0.036(2) 0.042(2) -0.0062(18) 0.0058(18) -0.0039(18)
C3 0.038(2) 0.037(2) 0.038(2) -0.0082(19) 0.0014(18) -0.0108(18)
C4 0.0326(19) 0.0232(18) 0.030(2) -0.0004(15) 0.0040(16) -0.0055(15)
C5 0.0333(19) 0.0250(18) 0.0254(19) 0.0033(16) -0.0004(15) -0.0022(15)
C6 0.047(2) 0.032(2) 0.027(2) 0.0109(19) -0.0004(18) -0.0010(16)
C7 0.058(3) 0.040(2) 0.032(2) 0.008(2) -0.006(2) -0.0054(18)
C8 0.080(4) 0.040(2) 0.026(2) 0.015(2) -0.011(2) -0.0046(18)
C9 0.082(4) 0.043(3) 0.032(2) 0.011(3) 0.019(2) -0.003(2)
C10 0.065(3) 0.048(3) 0.033(2) 0.011(2) 0.013(2) -0.001(2)
C11 0.050(2) 0.034(2) 0.030(2) 0.007(2) 0.0097(19) -0.0021(17)
C12 0.0334(19) 0.0291(19) 0.025(2) 0.0046(16) 0.0045(16) -0.0019(15)
C13 0.0273(18) 0.0256(19) 0.031(2) -0.0009(15) -0.0011(15) 0.0024(15)
C14 0.033(2) 0.037(2) 0.035(2) 0.0046(17) 0.0107(17) 0.0014(17)
C15 0.0257(18) 0.039(2) 0.037(2) -0.0023(17) 0.0029(17) 0.0059(18)
C16 0.032(2) 0.034(2) 0.029(2) -0.0023(17) -0.0001(16) -0.0016(16)
C17 0.0242(17) 0.0212(17) 0.0275(19) 0.0049(14) 0.0029(14) 0.0012(14)
C18 0.0274(18) 0.0208(17) 0.0273(19) 0.0009(14) -0.0003(15) 0.0009(14)
C19 0.0223(16) 0.0213(17) 0.0269(19) -0.0007(14) 0.0061(14) -0.0005(14)
C20 0.0207(16) 0.0185(17) 0.034(2) -0.0023(14) 0.0084(15) -0.0024(15)
C21 0.0315(18) 0.0289(19) 0.0245(19) -0.0020(16) 0.0060(15) -0.0003(15)
C22 0.0281(18) 0.0223(17) 0.029(2) 0.0052(15) 0.0045(15) 0.0031(15)
C23 0.0302(18) 0.0231(18) 0.028(2) 0.0050(15) 0.0032(15) 0.0015(15)
C24 0.0307(18) 0.0192(16) 0.0228(18) -0.0046(15) 0.0066(15) -0.0052(13)
N1 0.0270(15) 0.0228(15) 0.0294(17) -0.0004(13) 0.0050(13) -0.0041(12)
N2 0.0301(16) 0.0242(15) 0.0240(16) -0.0034(13) -0.0008(13) -0.0030(12)
N3 0.0423(19) 0.0304(17) 0.0305(19) 0.0023(15) 0.0017(15) -0.0043(14)
N4 0.0417(19) 0.0354(18) 0.0265(18) 0.0027(15) 0.0038(15) -0.0016(14)
N5 0.0243(14) 0.0201(14) 0.0260(16) 0.0017(12) 0.0060(12) 0.0013(12)
N6 0.0277(15) 0.0260(16) 0.0294(17) -0.0008(13) 0.0049(13) -0.0033(13)
O1 0.0410(15) 0.0258(14) 0.0365(16) -0.0014(12) -0.0119(13) 0.0002(12)
O2 0.0549(19) 0.0329(15) 0.0347(17) 0.0005(14) 0.0095(14) 0.0072(12)
O1W 0.0271(16) 0.0357(18) 0.052(2) -0.0066(14) 0.0164(14) -0.0192(15)
O3 0.0335(15) 0.0341(16) 0.057(2) -0.0112(13) 0.0087(14) 0.0051(14)
O4 0.0342(14) 0.0237(13) 0.0367(16) 0.0096(11) 0.0091(12) 0.0088(11)
Zn 0.0313(3) 0.0203(2) 0.0259(3) -0.00162(17) 0.00328(17) -0.00223(16)

loop_
_atom_type_symbol
_atom_type_description
_atom_type_scat_dispersion_real
_atom_type_scat_dispersion_imag
_atom_type_scat_source
C C 0.0033 0.0016 'International Tables Vol C Tables 4.2.6.8 and 6.1.1.4'
H H 0.0000 0.0000 'International Tables Vol C Tables 4.2.6.8 and 6.1.1.4'
N N 0.0061 0.0033 'International Tables Vol C Tables 4.2.6.8 and 6.1.1.4'
O O 0.0106 0.0060 'International Tables Vol C Tables 4.2.6.8 and 6.1.1.4'
Zn Zn 0.2839 1.4301 'International Tables Vol C Tables 4.2.6.8 and 6.1.1.4'

loop_
_geom_angle_atom_site_label_1
_geom_angle_atom_site_label_2
_geom_angle_atom_site_label_3
_geom_angle_site_symmetry_1
_geom_angle_site_symmetry_3
_geom_angle
_geom_angle_publ_flag
N1 C1 C2 . . 122.7(4) ?
N1 C1 H1 . . 118.6 ?
C2 C1 H1 . . 118.6 ?
C3 C2 C1 . . 119.5(4) ?
C3 C2 H2 . . 120.2 ?
C1 C2 H2 . . 120.2 ?
C2 C3 C4 . . 119.2(4) ?
C2 C3 H3 . . 120.4 ?
C4 C3 H3 . . 120.4 ?
C18 C4 C3 . . 117.3(4) ?
C18 C4 C5 . . 119.9(3) ?
C3 C4 C5 . . 122.9(4) ?
N3 C5 C12 . . 121.8(4) ?
N3 C5 C4 . . 118.3(3) ?
C12 C5 C4 . . 120.0(3) ?
N3 C6 C7 . . 119.4(4) ?
N3 C6 C11 . . 121.2(4) ?
C7 C6 C11 . . 119.3(4) ?
C8 C7 C6 . . 119.6(5) ?
C8 C7 H7 . . 120.2 ?
C6 C7 H7 . . 120.2 ?
C7 C8 C9 . . 121.0(4) ?
C7 C8 H8 . . 119.5 ?
C9 C8 H8 . . 119.5 ?
C10 C9 C8 . . 120.8(5) ?
C10 C9 H9 . . 119.6 ?
C8 C9 H9 . . 119.6 ?
C9 C10 C11 . . 120.1(5) ?
C9 C10 H10 . . 119.9 ?
C11 C10 H10 . . 119.9 ?
N4 C11 C10 . . 119.3(4) ?
N4 C11 C6 . . 121.5(4) ?
C10 C11 C6 . . 119.2(4) ?
N4 C12 C5 . . 121.6(4) ?
N4 C12 C13 . . 119.0(3) ?
C5 C12 C13 . . 119.3(3) ?
C17 C13 C14 . . 118.0(4) ?
C17 C13 C12 . . 119.8(3) ?
C14 C13 C12 . . 122.2(4) ?
C15 C14 C13 . . 119.5(4) ?
C15 C14 H14 . . 120.2 ?
C13 C14 H14 . . 120.2 ?
C14 C15 C16 . . 119.0(4) ?
C14 C15 H15 . . 120.5 ?
C16 C15 H15 . . 120.5 ?
N2 C16 C15 . . 122.4(4) ?
N2 C16 H16 . . 118.8 ?
C15 C16 H16 . . 118.8 ?
N2 C17 C13 . . 122.3(3) ?
N2 C17 C18 . . 116.9(3) ?
C13 C17 C18 . . 120.8(3) ?
N1 C18 C4 . . 123.3(3) ?
N1 C18 C17 . . 116.8(3) ?
C4 C18 C17 . . 119.9(3) ?
N5 C19 C20 . . 119.5(3) ?
N5 C19 C23 . . 115.0(3) ?
C20 C19 C23 . . 125.5(3) ?
N6 C20 C19 . . 121.5(3) ?
N6 C20 C24 . . 115.0(3) ?
C19 C20 C24 . . 123.5(3) ?
N6 C21 C22 . . 122.1(4) ?
N6 C21 H21 . . 119.0 ?
C22 C21 H21 . . 119.0 ?
N5 C22 C21 . . 120.2(3) ?
N5 C22 H22 . . 119.9 ?
C21 C22 H22 . . 119.9 ?
O2 C23 O1 . . 129.1(4) ?
O2 C23 C19 . . 116.4(3) ?
O1 C23 C19 . . 114.5(3) ?
O3 C24 O4 . . 127.8(3) ?
O3 C24 C20 . . 116.4(3) ?
O4 C24 C20 . . 115.7(3) ?
C1 N1 C18 . . 117.8(3) ?
C1 N1 Zn . . 127.4(3) ?
C18 N1 Zn . . 114.9(2) ?
C16 N2 C17 . . 118.8(3) ?
C16 N2 Zn . . 127.2(3) ?
C17 N2 Zn . . 113.4(2) ?
C5 N3 C6 . . 116.8(4) ?
C12 N4 C11 . . 117.0(4) ?
C22 N5 C19 . . 119.2(3) ?
C22 N5 Zn . . 126.6(2) ?
C19 N5 Zn . . 113.1(2) ?
C21 N6 C20 . . 117.3(3) ?
C23 O1 Zn . . 113.8(2) ?
Zn O1W HW1A . . 129(5) ?
Zn O1W HW1B . . 123(3) ?
HW1A O1W HW1B . . 100(6) ?
C24 O4 Zn . 1_565 127.6(2) ?
O4 Zn O1W 1_545 . 90.19(13) y
O4 Zn N1 1_545 . 90.37(12) y
O1W Zn N1 . . 96.93(13) y
O4 Zn N5 1_545 . 97.78(12) y
O1W Zn N5 . . 86.87(13) y
N1 Zn N5 . . 171.02(11) y
O4 Zn N2 1_545 . 98.61(11) y
O1W Zn N2 . . 169.43(13) y
N1 Zn N2 . . 77.29(11) ?
N5 Zn N2 . . 97.65(12) ?
O4 Zn O1 1_545 . 174.40(11) ?
O1W Zn O1 . . 90.70(13) ?
N1 Zn O1 . . 95.01(11) ?
N5 Zn O1 . . 76.76(11) ?
N2 Zn O1 . . 81.10(12) ?

loop_
_geom_bond_atom_site_label_1
_geom_bond_atom_site_label_2
_geom_bond_site_symmetry_2
_geom_bond_distance
_geom_bond_publ_flag
C1 N1 . 1.341(5) ?
C1 C2 . 1.374(6) ?
C1 H1 . 0.9300 ?
C2 C3 . 1.369(6) ?
C2 H2 . 0.9300 ?
C3 C4 . 1.402(5) ?
C3 H3 . 0.9300 ?
C4 C18 . 1.393(5) ?
C4 C5 . 1.457(5) ?
C5 N3 . 1.332(5) ?
C5 C12 . 1.435(5) ?
C6 N3 . 1.344(5) ?
C6 C7 . 1.420(6) ?
C6 C11 . 1.429(6) ?
C7 C8 . 1.367(7) ?
C7 H7 . 0.9300 ?
C8 C9 . 1.412(7) ?
C8 H8 . 0.9300 ?
C9 C10 . 1.360(7) ?
C9 H9 . 0.9300 ?
C10 C11 . 1.414(6) ?
C10 H10 . 0.9300 ?
C11 N4 . 1.346(5) ?
C12 N4 . 1.324(5) ?
C12 C13 . 1.462(5) ?
C13 C17 . 1.390(5) ?
C13 C14 . 1.399(5) ?
C14 C15 . 1.367(6) ?
C14 H14 . 0.9300 ?
C15 C16 . 1.387(6) ?
C15 H15 . 0.9300 ?
C16 N2 . 1.335(5) ?
C16 H16 . 0.9300 ?
C17 N2 . 1.345(5) ?
C17 C18 . 1.471(5) ?
C18 N1 . 1.341(5) ?
C19 N5 . 1.347(4) ?
C19 C20 . 1.390(5) ?
C19 C23 . 1.534(5) ?
C20 N6 . 1.342(5) ?
C20 C24 . 1.525(5) ?
C21 N6 . 1.328(5) ?
C21 C22 . 1.383(5) ?
C21 H21 . 0.9300 ?
C22 N5 . 1.325(5) ?
C22 H22 . 0.9300 ?
C23 O2 . 1.229(4) ?
C23 O1 . 1.253(5) ?
C24 O3 . 1.231(4) ?
C24 O4 . 1.254(5) ?
N1 Zn . 2.130(3) y
N2 Zn . 2.167(3) y
N5 Zn . 2.147(3) y
O1 Zn . 2.172(3) y
O1W Zn . 2.120(3) y
O1W HW1A . 0.66(5) ?
O1W HW1B . 0.82(5) ?
O4 Zn 1_565 2.051(3) y
Zn O4 1_545 2.051(3) ?

loop_
_geom_hbond_atom_site_label_D
_geom_hbond_atom_site_label_H
_geom_hbond_atom_site_label_A
_geom_hbond_site_symmetry_A
_geom_hbond_distance_DH
_geom_hbond_distance_HA
_geom_hbond_distance_DA
_geom_hbond_angle_DHA
O1W HW1A O3 1_445 0.66(5) 2.01(5) 2.662(4) 169(7)
O1W HW1B N6 2_577 0.82(5) 2.07(5) 2.859(5) 159(4)
